data_4327232
loop_
_publ_author_name
'Peng Chen'
'Jiyang Li'
'Fangzheng Duan'
'Jihong Yu'
'Ruren Xu'
'Raj Pal Sharma'

_publ_section_title
;
 Syntheses and Characterizations of Three Low-Dimensional Chloride-Rich
 Zincophosphates Assembled about [d-Co(en)3]3+ and [dl-Co(en)3]3+ Complex
 Cations
;
_journal_name_full 'Inorganic Chemistry'
_journal_page_first 6683
_journal_page_last 6687
_journal_paper_doi 10.1021/ic062103+
_journal_volume 46
_journal_year 2007
_chemical_formula_sum 'C12 H54 Cl8 Co2 N12 O16 P4 Zn4'
_chemical_formula_weight 1409.49
_chemical_name_systematic
; 
 ? 
;
_space_group_IT_number 15
_symmetry_cell_setting monoclinic
_symmetry_space_group_name_Hall '-C 2yc'
_symmetry_space_group_name_H-M 'C 1 2/c 1'
_atom_sites_solution_hydrogens geom
_atom_sites_solution_primary direct
_atom_sites_solution_secondary difmap
_audit_creation_method SHELXL-97
_cell_angle_alpha 90.00
_cell_angle_beta 100.10(3)
_cell_angle_gamma 90.00
_cell_formula_units_Z 4
_cell_length_a 30.989(6)
_cell_length_b 8.9600(18)
_cell_length_c 16.326(3)
_cell_measurement_temperature 293(2)
_cell_volume 4462.9(15)
_computing_cell_refinement 'Bruker SMART'
_computing_data_collection 'Bruker SMART'
_computing_data_reduction 'Bruker SMART'
_computing_molecular_graphics 'Bruker SHELXTL'
_computing_publication_material 'Bruker SHELXTL'
_computing_structure_refinement 'SHELXL-97 (Sheldrick, 1997)'
_computing_structure_solution 'SHELXS-97 (Sheldrick, 1990)'
_diffrn_ambient_temperature 293(2)
_diffrn_measured_fraction_theta_full 0.984
_diffrn_measured_fraction_theta_max 0.918
_diffrn_radiation_monochromator graphite
_diffrn_radiation_source 'fine-focus sealed tube'
_diffrn_radiation_type MoK\a
_diffrn_radiation_wavelength 0.71073
_diffrn_reflns_av_R_equivalents 0.0522
_diffrn_reflns_av_sigmaI/netI 0.0955
_diffrn_reflns_limit_h_max 39
_diffrn_reflns_limit_h_min -41
_diffrn_reflns_limit_k_max 11
_diffrn_reflns_limit_k_min -10
_diffrn_reflns_limit_l_max 21
_diffrn_reflns_limit_l_min -21
_diffrn_reflns_number 13248
_diffrn_reflns_theta_full 27.00
_diffrn_reflns_theta_max 28.09
_diffrn_reflns_theta_min 1.33
_exptl_absorpt_coefficient_mu 3.536
_exptl_absorpt_correction_type none
_exptl_absorpt_process_details no
_exptl_crystal_colour orange
_exptl_crystal_density_diffrn 2.098
_exptl_crystal_description block
_exptl_crystal_F_000 2832
_exptl_crystal_size_max 0.2
_exptl_crystal_size_mid 0.15
_exptl_crystal_size_min 0.15
_refine_diff_density_max 0.770
_refine_diff_density_min -0.587
_refine_diff_density_rms 0.138
_refine_ls_extinction_method none
_refine_ls_goodness_of_fit_ref 1.072
_refine_ls_hydrogen_treatment mixed
_refine_ls_matrix_type full
_refine_ls_number_parameters 262
_refine_ls_number_reflns 5003
_refine_ls_number_restraints 54
_refine_ls_restrained_S_all 1.063
_refine_ls_R_factor_all 0.1045
_refine_ls_R_factor_gt 0.0726
_refine_ls_shift/su_max 0.024
_refine_ls_shift/su_mean 0.001
_refine_ls_structure_factor_coef Fsqd
_refine_ls_weighting_details 'calc w=1/[\s^2^(Fo^2^)+(0.0621P)^2^+0.0000P] where P=(Fo^2^+2Fc^2^)/3'
_refine_ls_weighting_scheme calc
_refine_ls_wR_factor_gt 0.1450
_refine_ls_wR_factor_ref 0.1560
_reflns_number_gt 2321
_reflns_number_total 5003
_reflns_threshold_expression >2sigma(I)
_cod_data_source_file ic0621032B2B-file001.cif
_cod_data_source_block C12H54Cl8Co2N12O16P4Zn4
_cod_original_cell_volume 4462.9(16)
_cod_database_code 4327232

loop_
_symmetry_equiv_pos_as_xyz
'x, y, z'
'-x, y, -z+1/2'
'x+1/2, y+1/2, z'
'-x+1/2, y+1/2, -z+1/2'
'-x, -y, -z'
'x, -y, z-1/2'
'-x+1/2, -y+1/2, -z'
'x+1/2, -y+1/2, z-1/2'

loop_
_atom_site_label
_atom_site_type_symbol
_atom_site_fract_x
_atom_site_fract_y
_atom_site_fract_z
_atom_site_U_iso_or_equiv
_atom_site_adp_type
_atom_site_occupancy
_atom_site_symmetry_multiplicity
_atom_site_calc_flag
_atom_site_refinement_flags
Zn1 Zn 0.19135(4) 0.87501(13) 0.80926(8) 0.0263(4) Uani 1 1 d .
Zn2 Zn 0.01080(4) 0.78887(13) 0.58017(9) 0.0272(4) Uani 1 1 d .
Co1 Co 0.13805(4) 0.39322(14) 0.61055(9) 0.0209(4) Uani 1 1 d .
P1 P -0.02971(9) 1.1061(3) 0.6000(2) 0.0321(9) Uani 1 1 d .
P2 P 0.09298(8) 0.8735(3) 0.7251(2) 0.0287(9) Uani 1 1 d .
Cl1 Cl 0.20342(9) 0.6763(3) 0.89669(19) 0.0386(9) Uani 1 1 d .
Cl2 Cl -0.02606(8) 0.5762(3) 0.5814(2) 0.0431(9) Uani 1 1 d .
Cl3 Cl 0.24566(8) 0.8755(3) 0.73263(18) 0.0383(9) Uani 1 1 d .
Cl4 Cl 0.18657(11) 1.0884(3) 0.8764(2) 0.0506(10) Uani 1 1 d .
O1 O -0.0126(8) 1.184(2) 0.5389(15) 0.074(7) Uani 0.50 1 d P
O1' O -0.0430(5) 1.1557(17) 0.5044(11) 0.033(4) Uani 0.50 1 d PU
O2 O 0.0873(3) 0.8091(10) 0.8136(7) 0.077(4) Uani 1 1 d .
H2 H 0.0617 0.8179 0.8194 0.080 Uiso 1 1 calc .
O3 O 0.0646(2) 0.7899(10) 0.6582(6) 0.077(4) Uani 1 1 d .
O4 O 0.0829(2) 1.0378(8) 0.7249(5) 0.036(2) Uani 1 1 d .
H4 H 0.0865 1.0743 0.6805 0.080 Uiso 1 1 calc .
O5 O 0.1402(2) 0.8359(8) 0.7211(4) 0.0266(19) Uani 1 1 d .
O6 O -0.0694(3) 1.1693(8) 0.6314(6) 0.051(3) Uani 1 1 d .
H6 H -0.0761 1.1138 0.6671 0.080 Uiso 1 1 calc .
O7 O -0.0311(2) 0.9389(8) 0.6037(5) 0.034(2) Uani 1 1 d .
O8 O 0.0143(6) 1.171(2) 0.6303(12) 0.041(9) Uani 0.50 1 d P
O8' O 0.0055(7) 1.144(3) 0.6866(19) 0.069(8) Uani 0.50 1 d P
C1 C 0.0742(3) 0.4381(12) 0.7146(8) 0.032(3) Uani 1 1 d U
C2 C 0.1462(4) 0.6402(14) 0.5058(9) 0.057(4) Uani 1 1 d .
C3 C 0.1898(4) 0.6268(14) 0.5609(9) 0.054(4) Uani 1 1 d .
C4 C 0.1296(3) 0.1120(12) 0.5272(8) 0.041(3) Uani 1 1 d .
C5 C 0.1733(3) 0.1062(11) 0.5881(7) 0.035(3) Uani 1 1 d .
C6 C 0.1186(4) 0.4356(12) 0.7731(8) 0.039(3) Uani 1 1 d U
N1' N 0.0812(4) 0.3443(16) 0.6384(10) 0.017(3) Uani 0.50 1 d PU
N1 N 0.0841(6) 0.485(2) 0.6309(13) 0.045(5) Uani 0.50 1 d PU
N2 N 0.1134(5) 0.5821(18) 0.5560(10) 0.021(4) Uani 0.50 1 d P
N2' N 0.1312(6) 0.467(2) 0.4952(12) 0.045(6) Uani 0.50 1 d P
N3 N 0.1941(4) 0.4644(15) 0.5827(10) 0.014(3) Uani 0.50 1 d PU
N3' N 0.1763(6) 0.561(2) 0.6439(14) 0.057(7) Uani 0.50 1 d P
N4' N 0.1039(7) 0.209(2) 0.5703(15) 0.033(7) Uani 0.40 1 d P
N4 N 0.1237(4) 0.2836(15) 0.5048(9) 0.025(3) Uani 0.60 1 d PU
N5 N 0.1648(4) 0.2111(16) 0.6597(11) 0.016(3) Uani 0.50 1 d PU
N5' N 0.1886(6) 0.267(2) 0.5968(13) 0.054(7) Uani 0.50 1 d P
N6' N 0.1502(4) 0.4973(14) 0.7199(9) 0.027(4) Uani 0.60 1 d P
N6 N 0.1441(6) 0.319(2) 0.7267(14) 0.025(5) Uani 0.40 1 d PU

loop_
_atom_site_aniso_label
_atom_site_aniso_U_11
_atom_site_aniso_U_22
_atom_site_aniso_U_33
_atom_site_aniso_U_23
_atom_site_aniso_U_13
_atom_site_aniso_U_12
Zn1 0.0239(6) 0.0314(7) 0.0232(11) -0.0024(6) 0.0030(6) -0.0001(5)
Zn2 0.0207(6) 0.0304(7) 0.0310(12) 0.0001(6) 0.0065(6) 0.0034(5)
Co1 0.0185(6) 0.0268(7) 0.0164(12) -0.0015(6) 0.0003(6) -0.0002(5)
P1 0.0317(15) 0.0307(16) 0.039(3) -0.0011(16) 0.0200(16) -0.0017(12)
P2 0.0210(13) 0.0272(15) 0.040(3) -0.0038(15) 0.0109(14) 0.0004(11)
Cl1 0.0429(16) 0.0466(17) 0.029(2) 0.0100(14) 0.0123(15) 0.0088(13)
Cl2 0.0312(14) 0.0345(16) 0.060(3) -0.0014(15) -0.0017(14) -0.0060(11)
Cl3 0.0196(12) 0.067(2) 0.028(2) 0.0040(16) 0.0033(13) 0.0004(12)
Cl4 0.067(2) 0.0393(17) 0.048(3) -0.0141(16) 0.0172(18) -0.0039(15)
O1 0.13(2) 0.044(12) 0.06(2) -0.010(11) 0.055(17) 0.004(13)
O1' 0.033(4) 0.033(4) 0.033(4) 0.0001(10) 0.0058(12) -0.0001(10)
O2 0.093(7) 0.062(6) 0.099(10) 0.040(6) 0.081(7) 0.035(5)
O3 0.027(4) 0.061(6) 0.127(9) -0.047(6) -0.033(5) 0.008(4)
O4 0.036(4) 0.029(4) 0.045(6) 0.002(4) 0.014(4) 0.001(3)
O5 0.024(3) 0.043(4) 0.012(5) -0.013(3) 0.003(3) 0.006(3)
O6 0.063(5) 0.038(5) 0.063(8) 0.012(5) 0.037(5) 0.017(4)
O7 0.023(4) 0.037(4) 0.047(6) 0.005(4) 0.022(4) 0.004(3)
O8 0.058(12) 0.044(10) 0.02(2) 0.016(11) 0.003(13) -0.032(8)
O8' 0.054(12) 0.087(17) 0.06(2) -0.013(16) -0.008(14) -0.039(11)
C1 0.032(3) 0.032(3) 0.032(3) 0.0000(10) 0.0058(11) 0.0001(10)
C2 0.059(8) 0.054(8) 0.054(12) 0.040(7) -0.001(7) 0.005(7)
C3 0.039(7) 0.066(9) 0.056(12) 0.035(8) 0.003(7) -0.016(6)
C4 0.032(6) 0.034(6) 0.053(10) -0.003(6) -0.002(6) -0.005(5)
C5 0.042(6) 0.032(6) 0.027(9) -0.007(5) -0.009(6) 0.011(5)
C6 0.039(3) 0.039(3) 0.038(3) -0.0001(10) 0.0071(11) 0.0000(10)
N1' 0.017(4) 0.017(4) 0.017(4) -0.0002(10) 0.0031(12) -0.0003(10)
N1 0.045(5) 0.045(5) 0.045(5) 0.0000(10) 0.0077(14) 0.0002(10)
N2 0.016(7) 0.038(10) 0.009(13) 0.001(8) -0.004(8) 0.000(7)
N2' 0.046(12) 0.053(13) 0.030(16) 0.004(11) -0.011(10) -0.011(10)
N3 0.013(3) 0.014(3) 0.014(3) 0.0002(10) 0.0024(11) 0.0001(10)
N3' 0.042(11) 0.046(12) 0.07(2) -0.005(12) -0.029(11) -0.022(10)
N4' 0.032(12) 0.027(12) 0.04(2) -0.026(12) 0.003(11) 0.004(10)
N4 0.025(3) 0.025(3) 0.025(3) -0.0003(10) 0.0042(11) 0.0000(10)
N5 0.016(3) 0.016(3) 0.016(3) 0.0001(10) 0.0028(11) 0.0000(10)
N5' 0.026(10) 0.046(12) 0.080(19) -0.027(12) -0.023(11) 0.002(9)
N6' 0.015(6) 0.023(7) 0.038(12) 0.001(7) -0.007(7) -0.002(5)
N6 0.025(5) 0.025(5) 0.025(5) 0.0001(10) 0.0044(13) -0.0001(10)

loop_
_atom_type_symbol
_atom_type_description
_atom_type_scat_dispersion_real
_atom_type_scat_dispersion_imag
_atom_type_scat_source
C C 0.0033 0.0016 'International Tables Vol C Tables 4.2.6.8 and 6.1.1.4'
H H 0.0000 0.0000 'International Tables Vol C Tables 4.2.6.8 and 6.1.1.4'
N N 0.0061 0.0033 'International Tables Vol C Tables 4.2.6.8 and 6.1.1.4'
O O 0.0106 0.0060 'International Tables Vol C Tables 4.2.6.8 and 6.1.1.4'
P P 0.1023 0.0942 'International Tables Vol C Tables 4.2.6.8 and 6.1.1.4'
Cl Cl 0.1484 0.1585 'International Tables Vol C Tables 4.2.6.8 and 6.1.1.4'
Co Co 0.3494 0.9721 'International Tables Vol C Tables 4.2.6.8 and 6.1.1.4'
Zn Zn 0.2839 1.4301 'International Tables Vol C Tables 4.2.6.8 and 6.1.1.4'

loop_
_geom_angle_atom_site_label_1
_geom_angle_atom_site_label_2
_geom_angle_atom_site_label_3
_geom_angle
_geom_angle_site_symmetry_1
_geom_angle_site_symmetry_3
O5 Zn1 Cl4 113.4(2) . .
O5 Zn1 Cl3 100.1(2) . .
Cl4 Zn1 Cl3 113.01(13) . .
O5 Zn1 Cl1 110.0(2) . .
Cl4 Zn1 Cl1 112.49(13) . .
Cl3 Zn1 Cl1 106.98(11) . .
O1' Zn2 O3 88.6(6) 5_576 .
O1' Zn2 O7 114.4(5) 5_576 .
O3 Zn2 O7 113.4(3) . .
O1' Zn2 O1 31.1(7) 5_576 5_576
O3 Zn2 O1 119.0(8) . 5_576
O7 Zn2 O1 104.2(7) . 5_576
O1' Zn2 Cl2 124.4(5) 5_576 .
O3 Zn2 Cl2 112.8(3) . .
O7 Zn2 Cl2 103.2(2) . .
O1 Zn2 Cl2 102.5(6) 5_576 .
N3' Co1 N5 109.9(7) . .
N3' Co1 N1 97.4(9) . .
N5 Co1 N1 127.0(8) . .
N3' Co1 N1' 130.2(9) . .
N5 Co1 N1' 93.0(6) . .
N1 Co1 N1' 38.1(7) . .
N3' Co1 N4 131.9(9) . .
N5 Co1 N4 87.6(6) . .
N1 Co1 N4 107.0(7) . .
N1' Co1 N4 91.1(6) . .
N3' Co1 N2' 88.1(9) . .
N5 Co1 N2' 130.1(8) . .
N1 Co1 N2' 94.0(8) . .
N1' Co1 N2' 110.4(7) . .
N4 Co1 N2' 50.2(7) . .
N3' Co1 N3 45.0(8) . .
N5 Co1 N3 92.1(6) . .
N1 Co1 N3 136.2(7) . .
N1' Co1 N3 174.2(6) . .
N4 Co1 N3 91.8(6) . .
N2' Co1 N3 67.9(7) . .
N3' Co1 N5' 91.0(8) . .
N5 Co1 N5' 43.5(7) . .
N1 Co1 N5' 169.6(9) . .
N1' Co1 N5' 131.7(7) . .
N4 Co1 N5' 71.0(6) . .
N2' Co1 N5' 92.2(9) . .
N3 Co1 N5' 54.1(7) . .
N3' Co1 N6 92.4(9) . .
N5 Co1 N6 50.2(7) . .
N1 Co1 N6 85.4(8) . .
N1' Co1 N6 68.9(7) . .
N4 Co1 N6 129.6(7) . .
N2' Co1 N6 179.3(8) . .
N3 Co1 N6 112.8(7) . .
N5' Co1 N6 88.3(9) . .
N3' Co1 N6' 51.1(8) . .
N5 Co1 N6' 91.3(6) . .
N1 Co1 N6' 71.5(7) . .
N1' Co1 N6' 86.1(6) . .
N4 Co1 N6' 176.9(6) . .
N2' Co1 N6' 132.1(7) . .
N3 Co1 N6' 91.1(6) . .
N5' Co1 N6' 110.0(6) . .
N6 Co1 N6' 48.0(7) . .
N3' Co1 N2 68.7(7) . .
N5 Co1 N2 176.6(7) . .
N1 Co1 N2 56.4(8) . .
N1' Co1 N2 90.2(6) . .
N4 Co1 N2 91.2(6) . .
N2' Co1 N2 47.3(7) . .
N3 Co1 N2 84.7(6) . .
N5' Co1 N2 133.1(8) . .
N6 Co1 N2 132.4(8) . .
N6' Co1 N2 90.0(6) . .
N3' Co1 N4' 173.4(9) . .
N5 Co1 N4' 66.8(7) . .
N1 Co1 N4' 89.0(8) . .
N1' Co1 N4' 56.3(8) . .
N4 Co1 N4' 43.8(8) . .
N2' Co1 N4' 90.0(9) . .
N3 Co1 N4' 128.6(8) . .
N5' Co1 N4' 82.7(8) . .
N6 Co1 N4' 89.6(9) . .
N6' Co1 N4' 133.2(8) . .
N2 Co1 N4' 114.3(8) . .
O1 P1 O8 66.5(12) . .
O1 P1 O7 123.1(8) . .
O8 P1 O7 114.1(8) . .
O1 P1 O6 118.9(9) . .
O8 P1 O6 119.4(10) . .
O7 P1 O6 109.2(4) . .
O1 P1 O1' 39.8(10) . .
O8 P1 O1' 106.2(10) . .
O7 P1 O1' 108.1(7) . .
O6 P1 O1' 98.0(7) . .
O1 P1 O8' 103.3(13) . .
O8 P1 O8' 37.7(9) . .
O7 P1 O8' 101.0(9) . .
O6 P1 O8' 94.9(11) . .
O1' P1 O8' 142.0(10) . .
O3 P2 O4 113.3(5) . .
O3 P2 O5 108.0(5) . .
O4 P2 O5 114.8(4) . .
O3 P2 O2 109.9(6) . .
O4 P2 O2 107.5(5) . .
O5 P2 O2 102.7(5) . .
O1' O1 P1 81.0(19) . .
O1' O1 O8 140(2) . .
P1 O1 O8 59.5(10) . .
O1' O1 Zn2 71.1(17) . 5_576
P1 O1 Zn2 147.8(16) . 5_576
O8 O1 Zn2 147.0(18) . 5_576
O1 O1' P1 59.2(15) . .
O1 O1' Zn2 77.8(17) . 5_576
P1 O1' Zn2 134.3(9) . 5_576
P2 O2 H2 109.5 . .
P2 O3 Zn2 146.1(5) . .
P2 O4 H4 109.5 . .
P2 O5 Zn1 125.9(4) . .
P1 O6 H6 109.5 . .
P1 O7 Zn2 131.0(4) . .
O8' O8 P1 80.5(18) . .
O8' O8 O1 133(2) . .
P1 O8 O1 54.1(10) . .
O8 O8' P1 61.8(18) . .
N1 C1 C6 105.5(10) . .
N1 C1 N1' 49.0(9) . .
C6 C1 N1' 104.8(9) . .
C3 C2 N2 105.7(11) . .
C3 C2 N2' 101.5(10) . .
N2 C2 N2' 61.2(10) . .
C2 C3 N3 104.7(10) . .
C2 C3 N3' 101.3(11) . .
N3 C3 N3' 57.6(10) . .
N4' C4 C5 101.8(12) . .
N4' C4 N4 58.4(11) . .
C5 C4 N4 103.6(9) . .
N5' C5 C4 104.8(10) . .
N5' C5 N5 56.5(10) . .
C4 C5 N5 102.7(9) . .
N6' C6 C1 103.7(10) . .
N6' C6 N6 62.8(10) . .
C1 C6 N6 100.4(11) . .
N1 N1' C1 64.0(12) . .
N1 N1' N4' 123.1(17) . .
C1 N1' N4' 162.4(12) . .
N1 N1' Co1 70.9(11) . .
C1 N1' Co1 109.0(8) . .
N4' N1' Co1 63.6(8) . .
N1' N1 C1 67.1(13) . .
N1' N1 N2 125.4(17) . .
C1 N1 N2 157.2(14) . .
N1' N1 Co1 71.1(11) . .
C1 N1 Co1 110.8(11) . .
N2 N1 Co1 63.4(8) . .
C2 N2 N2' 62.9(11) . .
C2 N2 N1 166.5(12) . .
N2' N2 N1 111.5(13) . .
C2 N2 Co1 107.0(9) . .
N2' N2 Co1 65.4(9) . .
N1 N2 Co1 60.2(8) . .
N2 N2' C2 55.9(10) . .
N2 N2' N4 120.6(15) . .
C2 N2' N4 166.9(14) . .
N2 N2' Co1 67.3(9) . .
C2 N2' Co1 103.8(11) . .
N4 N2' Co1 64.8(8) . .
N3' N3 C3 64.7(11) . .
N3' N3 N5' 115.3(15) . .
C3 N3 N5' 168.7(12) . .
N3' N3 Co1 65.8(9) . .
C3 N3 Co1 108.9(9) . .
N5' N3 Co1 63.0(8) . .
N3 N3' C3 57.7(12) . .
N3 N3' N6' 125.2(15) . .
C3 N3' N6' 166.9(13) . .
N3 N3' Co1 69.2(9) . .
C3 N3' Co1 106.8(12) . .
N6' N3' Co1 66.3(8) . .
C4 N4' N4 65.5(12) . .
C4 N4' N1' 168.7(15) . .
N4 N4' N1' 112.6(14) . .
C4 N4' Co1 110.5(13) . .
N4 N4' Co1 66.7(10) . .
N1' N4' Co1 60.1(7) . .
N4' N4 C4 56.0(10) . .
N4' N4 N2' 126.3(14) . .
C4 N4 N2' 164.6(11) . .
N4' N4 Co1 69.6(10) . .
C4 N4 Co1 106.4(9) . .
N2' N4 Co1 65.0(8) . .
N5' N5 C5 60.1(10) . .
N5' N5 N6 124.6(14) . .
C5 N5 N6 167.3(12) . .
N5' N5 Co1 69.7(9) . .
C5 N5 Co1 108.2(10) . .
N6 N5 Co1 66.4(9) . .
N5 N5' C5 63.4(12) . .
N5 N5' N3 119.9(14) . .
C5 N5' N3 163.6(14) . .
N5 N5' Co1 66.8(10) . .
C5 N5' Co1 108.3(11) . .
N3 N5' Co1 62.9(7) . .
C6 N6' N6 60.5(10) . .
C6 N6' N3' 167.8(11) . .
N6 N6' N3' 117.2(14) . .
C6 N6' Co1 107.6(8) . .
N6 N6' Co1 65.9(9) . .
N3' N6' Co1 62.5(8) . .
C6 N6 N6' 56.7(9) . .
C6 N6 N5 167.9(16) . .
N6' N6 N5 117.6(15) . .
C6 N6 Co1 105.2(11) . .
N6' N6 Co1 66.1(9) . .
N5 N6 Co1 63.4(9) . .

loop_
_geom_bond_atom_site_label_1
_geom_bond_atom_site_label_2
_geom_bond_distance
_geom_bond_site_symmetry_2
Zn1 O5 1.976(6) .
Zn1 Cl4 2.221(3) .
Zn1 Cl3 2.266(3) .
Zn1 Cl1 2.272(3) .
Zn2 O1' 1.906(18) 5_576
Zn2 O3 1.912(7) .
Zn2 O7 1.953(7) .
Zn2 O1 1.97(2) 5_576
Zn2 Cl2 2.223(3) .
Co1 N3' 1.929(17) .
Co1 N5 1.940(14) .
Co1 N1 1.942(19) .
Co1 N1' 1.945(15) .
Co1 N4 1.968(14) .
Co1 N2' 1.971(19) .
Co1 N3 1.977(14) .
Co1 N5' 1.980(18) .
Co1 N6 1.99(2) .
Co1 N6' 1.991(14) .
Co1 N2 2.001(16) .
Co1 N4' 2.01(2) .
P1 O1 1.40(2) .
P1 O8 1.486(17) .
P1 O7 1.499(7) .
P1 O6 1.522(8) .
P1 O1' 1.606(18) .
P1 O8' 1.66(2) .
P2 O3 1.481(8) .
P2 O4 1.504(7) .
P2 O5 1.516(7) .
P2 O2 1.593(10) .
O1 O1' 1.04(2) .
O1 O8 1.58(3) .
O1 Zn2 1.97(2) 5_576
O1' Zn2 1.906(18) 5_576
O2 H2 0.8200 .
O4 H4 0.8200 .
O6 H6 0.8200 .
O8 O8' 1.03(3) .
C1 N1 1.51(2) .
C1 C6 1.531(14) .
C1 N1' 1.547(18) .
C2 C3 1.493(16) .
C2 N2 1.51(2) .
C2 N2' 1.62(2) .
C3 N3 1.499(18) .
C3 N3' 1.60(3) .
C4 N4' 1.44(2) .
C4 C5 1.534(14) .
C4 N4 1.583(17) .
C5 N5' 1.51(2) .
C5 N5 1.558(19) .
C6 N6' 1.521(18) .
C6 N6 1.58(2) .
N1' N1 1.27(2) .
N1' N4' 1.87(3) .
N1 N2 1.86(3) .
N2 N2' 1.59(3) .
N2' N4 1.67(2) .
N3 N3' 1.50(3) .
N3 N5' 1.80(2) .
N3' N6' 1.69(3) .
N4' N4 1.48(3) .
N5 N5' 1.45(3) .
N5 N6 1.67(3) .
N6' N6 1.62(2) .

loop_
_geom_hbond_atom_site_label_D
_geom_hbond_atom_site_label_H
_geom_hbond_atom_site_label_A
_geom_hbond_distance_DH
_geom_hbond_distance_HA
_geom_hbond_distance_DA
_geom_hbond_angle_DHA
_geom_hbond_site_symmetry_A
O2 H2 O7 0.82 2.02 2.657(12) 133.8 2_556
O2 H2 O7 0.82 2.02 2.657(12) 133.8 2_556
N1 H1A O3 0.90 2.05 2.85(2) 148.1 .
N1 H1B Cl2 0.90 2.87 3.68(2) 150.6 5_566
N1 H1B Cl2 0.90 2.92 3.498(19) 123.2 .
N2' H2'1 Cl1 0.90 2.37 3.26(2) 168.6 6_565
N2' H2'2 Cl2 0.90 2.43 3.321(18) 171.4 5_566
N3' H3'1 O5 0.90 2.19 3.08(2) 167.0 .
N3' H3'2 Cl3 0.90 2.46 3.33(2) 161.9 4_546
N4' H4'1 O4 0.90 2.21 3.11(3) 176.7 1_545
N4' H4'1 O8 0.90 2.61 3.12(3) 116.7 1_545
N4' H4'2 Cl2 0.90 2.86 3.70(2) 154.6 5_566
N5' H5'1 Cl1 0.90 2.57 3.42(2) 158.8 6_565
N5' H5'2 Cl3 0.90 2.44 3.303(19) 161.1 4_546
N6 H6A O4 0.90 2.29 3.16(2) 162.5 1_545
N6 H6B Cl3 0.90 2.56 3.40(2) 156.2 4_546
N6 H6B Cl4 0.90 2.88 3.30(2) 110.7 1_545
N1' H1'1 Cl2 0.90 2.95 3.775(17) 153.9 5_566
N1' H1'2 O8 0.90 2.12 2.58(2) 110.6 1_545
N1' H1'2 O4 0.90 2.21 3.074(18) 160.6 1_545
N1' H1'2 O8' 0.90 2.64 3.14(3) 116.6 1_545
N2 H2A Cl2 0.90 2.64 3.505(15) 160.8 5_566
N2 H2B O3 0.90 2.26 3.09(2) 152.0 .
N3 H3A Cl3 0.90 2.49 3.350(16) 160.5 4_546
N3 H3B Cl1 0.90 2.50 3.368(18) 162.1 6_565
N4 H4A Cl2 0.90 2.49 3.364(13) 164.2 5_566
N4 H4B Cl1 0.90 2.44 3.307(16) 162.6 6_565
N5 H5A Cl3 0.90 2.48 3.346(15) 161.0 4_546
N5 H5B O4 0.90 2.45 3.302(18) 159.1 1_545
N6' H6'1 Cl3 0.90 2.51 3.368(13) 158.8 4_546
N6' H6'2 O5 0.90 2.16 3.052(15) 169.0 .
